data_9010603
loop_
_publ_author_name
'Pervukhina, N. V.'
'Vasil'ev, V. I.'
'Magarill, S. A.'
'Borisov, S. V.'
'Naumov, D. Y.'

_publ_section_title
;
 Crystal chemistry of mercury sulfohalides of composition Hg3S2Hal2
 (Hal: Cl,Br). I. Crystal structures of two polymorphic modifications of
 Hg3S2Cl2-xBrx (x ~ 0.5)
 Sample: compound II
;
_journal_name_full 'The Canadian Mineralogist'
_journal_page_first 1239
_journal_page_last 1246
_journal_paper_doi 10.2113/gscanmin.44.5.1239
_journal_volume 44
_journal_year 2006
_chemical_formula_structural Hg3S2Cl1.54Br.46
_chemical_formula_sum 'Br7.27 Cl24.73 Hg48 S32'
_space_group_IT_number 223
_symmetry_space_group_name_Hall '-P 4n 2 3'
_symmetry_space_group_name_H-M 'P m -3 n'
_cell_angle_alpha 90
_cell_angle_beta 90
_cell_angle_gamma 90
_cell_length_a 18.0409
_cell_length_b 18.0409
_cell_length_c 18.0409
_cell_formula_units_Z 2
_cell_volume 5871.845
_database_code_amcsd 0006124
_exptl_crystal_density_diffrn 6.851
_cod_original_sg_symbol_H-M 'P m 3 n'
_cod_original_formula_sum 'Hg48 S32 Cl24.73 Br7.27'
_cod_database_code 9010603
_amcsd_formula_title Hg3S2Cl1.54Br.46

loop_
_space_group_symop_operation_xyz
x,y,z
z,-x,y
-y,z,-x
x,-y,z
-z,x,-y
y,-z,x
-x,y,-z
1/2+x,1/2-z,1/2-y
1/2-z,1/2+y,1/2+x
1/2+y,1/2-x,1/2-z
1/2-x,1/2+z,1/2+y
1/2+z,1/2-y,1/2-x
1/2-y,1/2+x,1/2+z
1/2+x,1/2+z,1/2+y
1/2-z,1/2-y,1/2-x
1/2+y,1/2+x,1/2+z
1/2-x,1/2-z,1/2-y
1/2+z,1/2+y,1/2+x
1/2-y,1/2-x,1/2-z
z,x,-y
-y,-z,x
x,y,-z
-z,-x,y
y,z,-x
-x,-y,z
-z,x,y
y,-z,-x
-x,y,z
z,-x,-y
-y,z,x
x,-y,-z
1/2-x,1/2+z,1/2-y
1/2+z,1/2-y,1/2+x
1/2-y,1/2+x,1/2-z
1/2+x,1/2-z,1/2+y
1/2-z,1/2+y,1/2-x
1/2+y,1/2-x,1/2+z
1/2-x,1/2-z,1/2+y
1/2+z,1/2+y,1/2-x
1/2-y,1/2-x,1/2+z
1/2+x,1/2+z,1/2-y
1/2-z,1/2-y,1/2+x
1/2+y,1/2+x,1/2-z
-z,-x,-y
y,z,x
-x,-y,-z
z,x,y
-y,-z,-x

loop_
_atom_site_label
_atom_site_fract_x
_atom_site_fract_y
_atom_site_fract_z
_atom_site_occupancy
_atom_site_U_iso_or_equiv
Hg1 0.25000 0.35640 0.14360 1.00000 0.03800
Hg2 0.00000 0.14470 0.13550 1.00000 0.03400
Hg3 0.11530 0.50000 0.14150 1.00000 0.03500
Hg4 0.11600 0.36380 0.00000 1.00000 0.03500
S1 0.11740 0.36800 0.13220 1.00000 0.02700
S2 0.13230 0.13230 0.13230 1.00000 0.02900
Cl1 0.00000 0.50000 0.00000 1.00000 0.01200
Br1 0.00000 0.00000 0.00000 1.00000 0.07500
Cl2 0.00000 0.24500 0.00000 0.72000 0.03700
Br2 0.00000 0.24500 0.00000 0.28000 0.03700
Cl3 0.25000 0.50000 0.00000 0.67000 0.03200
Br3 0.25000 0.50000 0.00000 0.33000 0.03200
Cl4 0.00000 0.24860 0.25700 0.70000 0.03400
Br4 0.00000 0.24860 0.25700 0.30000 0.03400
Cl5 0.00000 0.50000 0.25000 1.00000 0.01900
Cl6 0.25000 0.25000 0.25000 1.00000 0.02300

loop_
_cod_related_entry_id
_cod_related_entry_database
_cod_related_entry_code
1 AMCSD 0006124
